data_7715213
loop_
_publ_author_name
'Luff, Martin S.'
'Walther, Luis'
'Finze, Maik'
'Radius, Udo'

_publ_section_title
;
 NHC-ligated nickel(II) cyanoborate complexes and salts.
;
_journal_issue 12
_journal_name_full 'Dalton transactions (Cambridge, England : 2003)'
_journal_page_first 5391
_journal_page_last 5400
_journal_paper_doi 10.1039/d4dt00231h
_journal_volume 53
_journal_year 2024
_chemical_formula_moiety 'C20 H38 B2 N6 Ni'
_chemical_formula_sum 'C20 H38 B2 N6 Ni'
_chemical_formula_weight 442.87
_space_group_crystal_system monoclinic
_space_group_IT_number 14
_space_group_name_Hall '-P 2ybc'
_space_group_name_H-M_alt 'P 1 21/c 1'
_atom_sites_solution_hydrogens mixed
_atom_sites_solution_primary dual
_atom_sites_solution_secondary difmap
_audit_creation_method SHELXL-2018/3
_audit_update_record
;
2024-01-24 deposited with the CCDC.	2024-02-21 downloaded from the CCDC.
;
_cell_angle_alpha 90
_cell_angle_beta 97.0070(10)
_cell_angle_gamma 90
_cell_formula_units_Z 2
_cell_length_a 9.98310(10)
_cell_length_b 12.2036(2)
_cell_length_c 10.58230(10)
_cell_measurement_reflns_used 10438
_cell_measurement_temperature 100(2)
_cell_measurement_theta_max 76.7830
_cell_measurement_theta_min 4.4850
_cell_volume 1279.61(3)
_computing_cell_refinement 'CrysAlisPro 1.171.40.53 (Rigaku OD, 2019)'
_computing_data_collection 'CrysAlisPro 1.171.40.53 (Rigaku OD, 2019)'
_computing_data_reduction 'CrysAlisPro 1.171.40.53 (Rigaku OD, 2019)'
_computing_molecular_graphics 'ShelXLe (Huebschle et all, 2011)'
_computing_publication_material 'SHELXL-2014/6 (Sheldrick, 2014)'
_computing_structure_refinement 'SHELXL-2018/3 (Sheldrick, 2018)'
_computing_structure_solution 'SHELXT 2014/5 (Sheldrick, 2014)'
_diffrn_ambient_temperature 100.00(10)
_diffrn_detector_area_resol_mean 10.0000
_diffrn_measured_fraction_theta_full 1.000
_diffrn_measured_fraction_theta_max 1.000
_diffrn_measurement_device_type 'XtaLAB Synergy, Dualflex, HyPix'
_diffrn_measurement_method '\w scans'
_diffrn_radiation_type CuK\a
_diffrn_radiation_wavelength 1.54184
_diffrn_reflns_av_R_equivalents 0.0254
_diffrn_reflns_av_unetI/netI 0.0161
_diffrn_reflns_Laue_measured_fraction_full 1.000
_diffrn_reflns_Laue_measured_fraction_max 1.000
_diffrn_reflns_limit_h_max 12
_diffrn_reflns_limit_h_min -11
_diffrn_reflns_limit_k_max 14
_diffrn_reflns_limit_k_min -13
_diffrn_reflns_limit_l_max 12
_diffrn_reflns_limit_l_min -12
_diffrn_reflns_number 12539
_diffrn_reflns_point_group_measured_fraction_full 1.000
_diffrn_reflns_point_group_measured_fraction_max 1.000
_diffrn_reflns_theta_full 70.071
_diffrn_reflns_theta_max 70.071
_diffrn_reflns_theta_min 4.462
_diffrn_source 'micro-focus sealed X-ray tube'
_exptl_absorpt_coefficient_mu 1.204
_exptl_absorpt_correction_T_max 1.000
_exptl_absorpt_correction_T_min 0.445
_exptl_absorpt_correction_type gaussian
_exptl_absorpt_process_details
;
CrysAlisPro 1.171.40.53 (Rigaku Oxford Diffraction, 2019)
Numerical absorption correction based on gaussian integration over
			a multifaceted crystal model
Empirical absorption correction using spherical harmonics,
 implemented in SCALE3 ABSPACK scaling algorithm.
;
_exptl_crystal_colour yellow
_exptl_crystal_density_diffrn 1.149
_exptl_crystal_description block
_exptl_crystal_F_000 476
_exptl_crystal_size_max 0.246
_exptl_crystal_size_mid 0.147
_exptl_crystal_size_min 0.116
_refine_diff_density_max 0.214
_refine_diff_density_min -0.256
_refine_diff_density_rms 0.041
_refine_ls_extinction_method none
_refine_ls_goodness_of_fit_ref 1.097
_refine_ls_hydrogen_treatment mixed
_refine_ls_matrix_type full
_refine_ls_number_parameters 149
_refine_ls_number_reflns 2430
_refine_ls_number_restraints 0
_refine_ls_restrained_S_all 1.097
_refine_ls_R_factor_all 0.0299
_refine_ls_R_factor_gt 0.0289
_refine_ls_shift/su_max 0.000
_refine_ls_shift/su_mean 0.000
_refine_ls_structure_factor_coef Fsqd
_refine_ls_weighting_details 'w=1/[\s^2^(Fo^2^)+(0.0464P)^2^+0.3387P] where P=(Fo^2^+2Fc^2^)/3'
_refine_ls_weighting_scheme calc
_refine_ls_wR_factor_gt 0.0822
_refine_ls_wR_factor_ref 0.0830
_reflns_Friedel_coverage 0.000
_reflns_number_gt 2314
_reflns_number_total 2430
_reflns_threshold_expression 'I > 2\s(I)'
_cod_data_source_file d4dt00231h2.cif
_cod_data_source_block Compound_trans_14a
_cod_depositor_comments 'Adding full bibliography for 7715213--7715230.cif.'
_cod_original_sg_symbol_H-M 'P 21/c'
_cod_database_code 7715213
_shelx_shelxl_version_number 2018/3
_shelx_space_group_comment
;
The symmetry employed for this shelxl refinement is uniquely defined
by the following loop, which should always be used as a source of
symmetry information in preference to the above space-group names.
They are only intended as comments.
;

loop_
_space_group_symop_operation_xyz
'x, y, z'
'-x, y+1/2, -z+1/2'
'-x, -y, -z'
'x, -y-1/2, z-1/2'

loop_
_atom_site_label
_atom_site_type_symbol
_atom_site_fract_x
_atom_site_fract_y
_atom_site_fract_z
_atom_site_U_iso_or_equiv
_atom_site_adp_type
_atom_site_occupancy
_atom_site_site_symmetry_order
_atom_site_calc_flag
_atom_site_refinement_flags_posn
_atom_site_refinement_flags_adp
_atom_site_refinement_flags_occupancy
_atom_site_disorder_assembly
_atom_site_disorder_group
C1_1 C 0.34508(12) 0.42008(10) 0.42042(12) 0.0261(3) Uani 1 1 d . . . . .
N1_1 N 0.32863(10) 0.31050(8) 0.42427(10) 0.0276(2) Uani 1 1 d . . . . .
N2_1 N 0.22885(11) 0.45913(9) 0.35778(11) 0.0293(2) Uani 1 1 d . . . . .
C3_1 C 0.13999(13) 0.37402(11) 0.32338(14) 0.0344(3) Uani 1 1 d . . . . .
H3_1 H 0.051689 0.380383 0.279032 0.041 Uiso 1 1 calc R U . . .
C4_1 C 0.43187(13) 0.23232(10) 0.47999(13) 0.0307(3) Uani 1 1 d . . . . .
H4_1 H 0.506082 0.274842 0.529726 0.037 Uiso 1 1 calc R U . . .
C5_1 C 0.37212(16) 0.15507(12) 0.57089(14) 0.0401(3) Uani 1 1 d . . . . .
H5A_1 H 0.444140 0.110260 0.616028 0.060 Uiso 1 1 calc R U . . .
H5B_1 H 0.305444 0.107312 0.522653 0.060 Uiso 1 1 calc R U . . .
H5C_1 H 0.328239 0.197830 0.632597 0.060 Uiso 1 1 calc R U . . .
C6_1 C 0.49102(16) 0.17142(12) 0.37421(15) 0.0409(3) Uani 1 1 d . . . . .
H6A_1 H 0.558874 0.118927 0.411599 0.061 Uiso 1 1 calc R U . . .
H6B_1 H 0.533342 0.223971 0.321346 0.061 Uiso 1 1 calc R U . . .
H6C_1 H 0.418934 0.132137 0.321544 0.061 Uiso 1 1 calc R U . . .
C7_1 C 0.19765(13) 0.57594(11) 0.33094(13) 0.0320(3) Uani 1 1 d . . . . .
H7_1 H 0.281714 0.619499 0.355139 0.038 Uiso 1 1 calc R U . . .
C8_1 C 0.09033(15) 0.61593(11) 0.41079(14) 0.0378(3) Uani 1 1 d . . . . .
H8A_1 H 0.077003 0.694929 0.398285 0.057 Uiso 1 1 calc R U . . .
H8B_1 H 0.119689 0.601040 0.500917 0.057 Uiso 1 1 calc R U . . .
H8C_1 H 0.005258 0.577538 0.384525 0.057 Uiso 1 1 calc R U . . .
C9_1 C 0.15404(15) 0.59219(12) 0.18873(14) 0.0396(3) Uani 1 1 d . . . . .
H9A_1 H 0.144488 0.670674 0.170172 0.059 Uiso 1 1 calc R U . . .
H9B_1 H 0.067372 0.555488 0.164640 0.059 Uiso 1 1 calc R U . . .
H9C_1 H 0.222286 0.560839 0.140138 0.059 Uiso 1 1 calc R U . . .
C2_1 C 0.20223(13) 0.28086(11) 0.36456(13) 0.0332(3) Uani 1 1 d . . . . .
H2_1 H 0.166715 0.208727 0.354760 0.040 Uiso 1 1 calc R U . . .
Ni1_2 Ni 0.500000 0.500000 0.500000 0.02420(12) Uani 1 2 d S . P . .
B1_2 B 0.23681(17) 0.58920(16) 0.80830(17) 0.0410(4) Uani 1 1 d . . . . .
H2_2 H 0.169(2) 0.650(2) 0.765(2) 0.076(7) Uiso 1 1 d . . . . .
H1_2 H 0.296(3) 0.625(2) 0.888(3) 0.090(8) Uiso 1 1 d . . . . .
C1_2 C 0.33197(13) 0.56174(11) 0.70257(13) 0.0314(3) Uani 1 1 d . . . . .
N1_2 N 0.39814(11) 0.54115(9) 0.62760(10) 0.0287(2) Uani 1 1 d . . . . .
H1 H 0.1730(19) 0.5200(15) 0.8432(18) 0.044(5) Uiso 1 1 d . . . . .

loop_
_atom_site_aniso_label
_atom_site_aniso_U_11
_atom_site_aniso_U_22
_atom_site_aniso_U_33
_atom_site_aniso_U_23
_atom_site_aniso_U_13
_atom_site_aniso_U_12
C1_1 0.0263(6) 0.0226(6) 0.0303(6) -0.0015(5) 0.0066(5) -0.0007(5)
N1_1 0.0267(5) 0.0224(5) 0.0336(6) -0.0017(4) 0.0031(4) -0.0025(4)
N2_1 0.0250(5) 0.0249(5) 0.0380(6) 0.0004(5) 0.0037(4) -0.0013(4)
C3_1 0.0264(6) 0.0321(7) 0.0438(8) -0.0007(6) 0.0003(5) -0.0063(5)
C4_1 0.0313(6) 0.0227(6) 0.0371(7) 0.0003(5) 0.0003(5) 0.0004(5)
C5_1 0.0443(8) 0.0334(7) 0.0416(8) 0.0075(6) 0.0014(6) -0.0032(6)
C6_1 0.0443(8) 0.0309(7) 0.0480(8) -0.0020(6) 0.0080(6) 0.0069(6)
C7_1 0.0292(6) 0.0248(6) 0.0425(7) 0.0030(5) 0.0059(5) 0.0009(5)
C8_1 0.0398(7) 0.0320(7) 0.0426(8) 0.0035(6) 0.0096(6) 0.0069(6)
C9_1 0.0419(8) 0.0360(7) 0.0423(8) 0.0059(6) 0.0102(6) 0.0048(6)
C2_1 0.0293(6) 0.0275(6) 0.0420(7) -0.0028(5) 0.0018(5) -0.0078(5)
Ni1_2 0.02312(18) 0.01984(18) 0.03002(19) -0.00178(10) 0.00478(12) -0.00177(10)
B1_2 0.0344(8) 0.0501(10) 0.0393(9) -0.0042(7) 0.0076(7) 0.0040(7)
C1_2 0.0289(6) 0.0265(6) 0.0378(7) -0.0007(5) -0.0002(6) -0.0010(5)
N1_2 0.0276(5) 0.0236(5) 0.0339(6) 0.0013(4) 0.0000(4) -0.0044(4)

loop_
_atom_type_symbol
_atom_type_description
_atom_type_scat_dispersion_real
_atom_type_scat_dispersion_imag
_atom_type_scat_source
C C 0.0181 0.0091 'International Tables Vol C Tables 4.2.6.8 and 6.1.1.4'
H H 0.0000 0.0000 'International Tables Vol C Tables 4.2.6.8 and 6.1.1.4'
B B 0.0090 0.0039 'International Tables Vol C Tables 4.2.6.8 and 6.1.1.4'
N N 0.0311 0.0180 'International Tables Vol C Tables 4.2.6.8 and 6.1.1.4'
Ni Ni -3.0029 0.5091 'International Tables Vol C Tables 4.2.6.8 and 6.1.1.4'

loop_
_geom_angle_atom_site_label_1
_geom_angle_atom_site_label_2
_geom_angle_atom_site_label_3
_geom_angle
_geom_angle_site_symmetry_1
_geom_angle_site_symmetry_3
_geom_angle_publ_flag
N1_1 C1_1 N2_1 105.32(11) . . ?
N1_1 C1_1 Ni1_2 125.54(9) . . ?
N2_1 C1_1 Ni1_2 129.02(9) . . ?
C1_1 N1_1 C2_1 110.60(11) . . ?
C1_1 N1_1 C4_1 124.91(11) . . ?
C2_1 N1_1 C4_1 124.46(11) . . ?
C1_1 N2_1 C3_1 110.40(11) . . ?
C1_1 N2_1 C7_1 125.61(11) . . ?
C3_1 N2_1 C7_1 123.98(11) . . ?
C2_1 C3_1 N2_1 107.06(11) . . ?
C2_1 C3_1 H3_1 126.5 . . ?
N2_1 C3_1 H3_1 126.5 . . ?
N1_1 C4_1 C5_1 110.21(11) . . ?
N1_1 C4_1 C6_1 109.70(11) . . ?
C5_1 C4_1 C6_1 112.35(12) . . ?
N1_1 C4_1 H4_1 108.2 . . ?
C5_1 C4_1 H4_1 108.2 . . ?
C6_1 C4_1 H4_1 108.2 . . ?
C4_1 C5_1 H5A_1 109.5 . . ?
C4_1 C5_1 H5B_1 109.5 . . ?
H5A_1 C5_1 H5B_1 109.5 . . ?
C4_1 C5_1 H5C_1 109.5 . . ?
H5A_1 C5_1 H5C_1 109.5 . . ?
H5B_1 C5_1 H5C_1 109.5 . . ?
C4_1 C6_1 H6A_1 109.5 . . ?
C4_1 C6_1 H6B_1 109.5 . . ?
H6A_1 C6_1 H6B_1 109.5 . . ?
C4_1 C6_1 H6C_1 109.5 . . ?
H6A_1 C6_1 H6C_1 109.5 . . ?
H6B_1 C6_1 H6C_1 109.5 . . ?
N2_1 C7_1 C8_1 110.37(11) . . ?
N2_1 C7_1 C9_1 110.02(11) . . ?
C8_1 C7_1 C9_1 111.69(12) . . ?
N2_1 C7_1 H7_1 108.2 . . ?
C8_1 C7_1 H7_1 108.2 . . ?
C9_1 C7_1 H7_1 108.2 . . ?
C7_1 C8_1 H8A_1 109.5 . . ?
C7_1 C8_1 H8B_1 109.5 . . ?
H8A_1 C8_1 H8B_1 109.5 . . ?
C7_1 C8_1 H8C_1 109.5 . . ?
H8A_1 C8_1 H8C_1 109.5 . . ?
H8B_1 C8_1 H8C_1 109.5 . . ?
C7_1 C9_1 H9A_1 109.5 . . ?
C7_1 C9_1 H9B_1 109.5 . . ?
H9A_1 C9_1 H9B_1 109.5 . . ?
C7_1 C9_1 H9C_1 109.5 . . ?
H9A_1 C9_1 H9C_1 109.5 . . ?
H9B_1 C9_1 H9C_1 109.5 . . ?
C3_1 C2_1 N1_1 106.62(11) . . ?
C3_1 C2_1 H2_1 126.7 . . ?
N1_1 C2_1 H2_1 126.7 . . ?
N1_2 Ni1_2 N1_2 180.0 3_666 . ?
N1_2 Ni1_2 C1_1 88.46(5) 3_666 3_666 ?
N1_2 Ni1_2 C1_1 91.54(5) . 3_666 ?
N1_2 Ni1_2 C1_1 91.54(5) 3_666 . ?
N1_2 Ni1_2 C1_1 88.46(5) . . ?
C1_1 Ni1_2 C1_1 180.0 3_666 . ?
C1_2 B1_2 H2_2 104.1(12) . . ?
C1_2 B1_2 H1_2 109.0(14) . . ?
H2_2 B1_2 H1_2 108.8(18) . . ?
C1_2 B1_2 H1 118.4(9) . . ?
H2_2 B1_2 H1 107.6(15) . . ?
H1_2 B1_2 H1 108.6(17) . . ?
N1_2 C1_2 B1_2 179.08(15) . . ?
C1_2 N1_2 Ni1_2 176.35(11) . . ?

loop_
_geom_bond_atom_site_label_1
_geom_bond_atom_site_label_2
_geom_bond_distance
_geom_bond_site_symmetry_2
_geom_bond_publ_flag
C1_1 N1_1 1.3485(16) . ?
C1_1 N2_1 1.3510(16) . ?
C1_1 Ni1_2 1.9325(12) . ?
N1_1 C2_1 1.3884(16) . ?
N1_1 C4_1 1.4738(16) . ?
N2_1 C3_1 1.3854(17) . ?
N2_1 C7_1 1.4792(17) . ?
C3_1 C2_1 1.343(2) . ?
C3_1 H3_1 0.9500 . ?
C4_1 C5_1 1.5198(19) . ?
C4_1 C6_1 1.5217(19) . ?
C4_1 H4_1 1.0000 . ?
C5_1 H5A_1 0.9800 . ?
C5_1 H5B_1 0.9800 . ?
C5_1 H5C_1 0.9800 . ?
C6_1 H6A_1 0.9800 . ?
C6_1 H6B_1 0.9800 . ?
C6_1 H6C_1 0.9800 . ?
C7_1 C8_1 1.5235(19) . ?
C7_1 C9_1 1.528(2) . ?
C7_1 H7_1 1.0000 . ?
C8_1 H8A_1 0.9800 . ?
C8_1 H8B_1 0.9800 . ?
C8_1 H8C_1 0.9800 . ?
C9_1 H9A_1 0.9800 . ?
C9_1 H9B_1 0.9800 . ?
C9_1 H9C_1 0.9800 . ?
C2_1 H2_1 0.9500 . ?
Ni1_2 N1_2 1.8559(11) 3_666 ?
Ni1_2 N1_2 1.8559(11) . ?
B1_2 C1_2 1.589(2) . ?
B1_2 H2_2 1.07(2) . ?
B1_2 H1_2 1.06(3) . ?
B1_2 H1 1.146(19) . ?
C1_2 N1_2 1.1211(18) . ?

loop_
_geom_torsion_atom_site_label_1
_geom_torsion_atom_site_label_2
_geom_torsion_atom_site_label_3
_geom_torsion_atom_site_label_4
_geom_torsion
_geom_torsion_site_symmetry_1
_geom_torsion_site_symmetry_2
_geom_torsion_site_symmetry_3
_geom_torsion_site_symmetry_4
_geom_torsion_publ_flag
N2_1 C1_1 N1_1 C2_1 -0.19(14) . . . . ?
Ni1_2 C1_1 N1_1 C2_1 176.02(9) . . . . ?
N2_1 C1_1 N1_1 C4_1 177.81(11) . . . . ?
Ni1_2 C1_1 N1_1 C4_1 -5.97(17) . . . . ?
N1_1 C1_1 N2_1 C3_1 0.34(14) . . . . ?
Ni1_2 C1_1 N2_1 C3_1 -175.69(9) . . . . ?
N1_1 C1_1 N2_1 C7_1 179.20(11) . . . . ?
Ni1_2 C1_1 N2_1 C7_1 3.16(18) . . . . ?
C1_1 N2_1 C3_1 C2_1 -0.37(16) . . . . ?
C7_1 N2_1 C3_1 C2_1 -179.25(12) . . . . ?
C1_1 N1_1 C4_1 C5_1 130.05(13) . . . . ?
C2_1 N1_1 C4_1 C5_1 -52.21(16) . . . . ?
C1_1 N1_1 C4_1 C6_1 -105.75(14) . . . . ?
C2_1 N1_1 C4_1 C6_1 71.99(16) . . . . ?
C1_1 N2_1 C7_1 C8_1 -109.80(14) . . . . ?
C3_1 N2_1 C7_1 C8_1 68.91(16) . . . . ?
C1_1 N2_1 C7_1 C9_1 126.50(13) . . . . ?
C3_1 N2_1 C7_1 C9_1 -54.79(16) . . . . ?
N2_1 C3_1 C2_1 N1_1 0.23(16) . . . . ?
C1_1 N1_1 C2_1 C3_1 -0.03(15) . . . . ?
C4_1 N1_1 C2_1 C3_1 -178.05(12) . . . . ?
